data_7135811
loop_
_publ_author_name
'Zhang, Xuhao'
'Zhang, Xiu-Hao'
'Liu, Fu-Hao'
'Li, Fei'
'Geng, Yan'
'Yao, Bing-Jian'

_publ_section_title
;
 A quinazolinone-linked covalent organic framework with an intrinsic N-N
 bond for efficient palladium nanocatalysis
;
_journal_name_full 'Chemical Communications'
_journal_paper_doi 10.1039/D6CC00607H
_journal_year 2026
_chemical_formula_moiety 'C7 H7 N2 O'
_chemical_formula_sum 'C7 H7 N2 O'
_chemical_formula_weight 135.15
_space_group_crystal_system monoclinic
_space_group_IT_number 14
_space_group_name_Hall '-P 2ybc'
_space_group_name_H-M_alt 'P 1 21/c 1'
_atom_sites_solution_hydrogens mixed
_atom_sites_solution_primary dual
_audit_creation_date 2026-03-20
_audit_creation_method
;
Olex2 1.5
(compiled 2026.03.18 svn.r0db52de7 for OlexSys, GUI svn.r7521)
;
_audit_update_record
;
2026-04-08 deposited with the CCDC.	2026-05-13 downloaded from the CCDC.
;
_cell_angle_alpha 90
_cell_angle_beta 111.73(3)
_cell_angle_gamma 90
_cell_formula_units_Z 4
_cell_length_a 12.926(3)
_cell_length_b 5.3094(11)
_cell_length_c 9.688(2)
_cell_measurement_reflns_used 951
_cell_measurement_temperature 294.76(11)
_cell_measurement_theta_max 27.7780
_cell_measurement_theta_min 4.1750
_cell_volume 617.6(3)
_computing_cell_refinement 'CrysAlisPro 1.171.40.84a (Rigaku OD, 2020)'
_computing_data_collection 'CrysAlisPro 1.171.40.84a (Rigaku OD, 2020)'
_computing_data_reduction 'CrysAlisPro 1.171.40.84a (Rigaku OD, 2020)'
_computing_molecular_graphics 'Olex2 1.5 (Dolomanov et al., 2009)'
_computing_publication_material 'Olex2 1.5 (Dolomanov et al., 2009)'
_computing_structure_refinement 'XL  (Sheldrick, 2008)'
_computing_structure_solution 'SHELXT 2018/2 (Sheldrick, 2018)'
_diffrn_ambient_environment air
_diffrn_ambient_temperature 294.76(11)
_diffrn_detector 'CCD plate'
_diffrn_detector_area_resol_mean 16.0793
_diffrn_detector_type Eos
_diffrn_measured_fraction_theta_full 0.998
_diffrn_measured_fraction_theta_max 0.877
_diffrn_measurement_details
;
List of Runs (angles in degrees, time in seconds):

  # Type    Start    End  Width  t~exp~   \w     \q     \k     \f   Frames
#--------------------------------------------------------------------------
  1  \w    -40.00  11.00   1.00   10.00    --  -18.72 -77.00  30.00   51
  2  \w    -39.00   0.00   1.00   10.00    --  -18.72 -77.00 -90.00   39
  3  \w    -26.00   6.00   1.00   10.00    --  -18.72 -77.00 150.00   32
  4  \w     10.00  88.00   1.00   10.00    --   19.35  57.00 150.00   78
  5  \w     -3.00  83.00   1.00   10.00    --   19.35  37.00  30.00   86
  6  \w    -53.00  45.00   1.00   10.00    --   19.35 -37.00-150.00   98
;
_diffrn_measurement_device 'four-circle diffractometer'
_diffrn_measurement_device_type 'SuperNova, Dual, Cu at home/near, Eos'
_diffrn_measurement_method '\w scans'
_diffrn_orient_matrix_type 'CrysAlisPro convention (1999,Acta A55,543-557)'
_diffrn_orient_matrix_UB_11 -0.0108946000
_diffrn_orient_matrix_UB_12 -0.0449471000
_diffrn_orient_matrix_UB_13 -0.0728871000
_diffrn_orient_matrix_UB_21 0.0470736000
_diffrn_orient_matrix_UB_22 -0.0805091000
_diffrn_orient_matrix_UB_23 0.0276507000
_diffrn_orient_matrix_UB_31 -0.0340622000
_diffrn_orient_matrix_UB_32 -0.0967989000
_diffrn_orient_matrix_UB_33 0.0108826000
_diffrn_radiation_monochromator mirror
_diffrn_radiation_probe x-ray
_diffrn_radiation_type 'Mo K\a'
_diffrn_radiation_wavelength 0.71073
_diffrn_reflns_av_R_equivalents 0.0295
_diffrn_reflns_av_unetI/netI 0.0420
_diffrn_reflns_Laue_measured_fraction_full 0.998
_diffrn_reflns_Laue_measured_fraction_max 0.877
_diffrn_reflns_limit_h_max 17
_diffrn_reflns_limit_h_min -17
_diffrn_reflns_limit_k_max 6
_diffrn_reflns_limit_k_min -4
_diffrn_reflns_limit_l_max 13
_diffrn_reflns_limit_l_min -13
_diffrn_reflns_number 4402
_diffrn_reflns_point_group_measured_fraction_full 0.998
_diffrn_reflns_point_group_measured_fraction_max 0.877
_diffrn_reflns_theta_full 25.242
_diffrn_reflns_theta_max 29.397
_diffrn_reflns_theta_min 4.197
_diffrn_source 'micro-focus sealed X-ray tube'
_diffrn_source_type 'SuperNova (Mo) X-ray Source'
_exptl_absorpt_coefficient_mu 0.101
_exptl_absorpt_correction_T_max 1.00000
_exptl_absorpt_correction_T_min 0.64008
_exptl_absorpt_correction_type multi-scan
_exptl_absorpt_process_details
;
CrysAlisPro 1.171.40.84a (Rigaku Oxford Diffraction, 2020)
Empirical absorption correction using spherical harmonics,
implemented in SCALE3 ABSPACK scaling algorithm.
;
_exptl_crystal_colour 'clear light yellow'
_exptl_crystal_density_diffrn 1.453
_exptl_crystal_description cube
_exptl_crystal_F_000 284
_exptl_crystal_size_max 0.12
_exptl_crystal_size_mid 0.1
_exptl_crystal_size_min 0.05
_refine_diff_density_max 0.223
_refine_diff_density_min -0.270
_refine_diff_density_rms 0.050
_refine_ls_extinction_method none
_refine_ls_goodness_of_fit_ref 0.858
_refine_ls_hydrogen_treatment mixed
_refine_ls_matrix_type full
_refine_ls_number_parameters 99
_refine_ls_number_reflns 1492
_refine_ls_number_restraints 0
_refine_ls_restrained_S_all 0.858
_refine_ls_R_factor_all 0.0824
_refine_ls_R_factor_gt 0.0530
_refine_ls_shift/su_max 0.000
_refine_ls_shift/su_mean 0.000
_refine_ls_structure_factor_coef Fsqd
_refine_ls_weighting_details 'w=1/[\s^2^(Fo^2^)+(0.1102P)^2^+0.5478P] where P=(Fo^2^+2Fc^2^)/3'
_refine_ls_weighting_scheme calc
_refine_ls_wR_factor_gt 0.1487
_refine_ls_wR_factor_ref 0.1874
_reflns_Friedel_coverage 0.000
_reflns_number_gt 1037
_reflns_number_total 1492
_reflns_threshold_expression 'I > 2\s(I)'
_cod_data_source_file d6cc00607h2.cif
_cod_data_source_block exp_4017
_cod_original_cell_volume 617.7(3)
_cod_database_code 7135811
_shelx_shelxl_version_number 2018/3
_chemical_oxdiff_formula 'C1 H1 O1 N1'
_shelx_space_group_comment
;
The symmetry employed for this shelxl refinement is uniquely defined
by the following loop, which should always be used as a source of
symmetry information in preference to the above space-group names.
They are only intended as comments.
;
_olex2_refinement_description
;
1. Fixed Uiso
 At 1.2 times of:
  All C(H) groups, All N(H) groups
2.a Aromatic/amide H refined with riding coordinates:
 N9(H9), C2(H2), C5(H5), C3(H3), C4(H4)
;
_olex2_submission_special_instructions 'No special instructions were received'
_oxdiff_exptl_absorpt_empirical_details
;
Empirical correction (ABSPACK) includes:
- Absorption correction using spherical harmonics
- Frame scaling
;
_oxdiff_exptl_absorpt_empirical_full_max 1.549
_oxdiff_exptl_absorpt_empirical_full_min 0.712

loop_
_space_group_symop_operation_xyz
'x, y, z'
'-x, y+1/2, -z+1/2'
'-x, -y, -z'
'x, -y-1/2, z-1/2'

loop_
_atom_site_label
_atom_site_type_symbol
_atom_site_fract_x
_atom_site_fract_y
_atom_site_fract_z
_atom_site_U_iso_or_equiv
_atom_site_adp_type
_atom_site_occupancy
_atom_site_site_symmetry_order
_atom_site_calc_flag
_atom_site_refinement_flags_posn
_atom_site_refinement_flags_adp
_atom_site_refinement_flags_occupancy
_atom_site_disorder_assembly
_atom_site_disorder_group
N10 N 0.67579(19) 0.2967(4) 0.7790(2) 0.0380(5) Uani 1 1 d . . . . .
O8 O 0.54782(14) 0.7276(3) 0.70464(19) 0.0431(5) Uani 1 1 d . . . . .
N9 N 0.54560(15) 0.9289(4) 0.50188(19) 0.0388(5) Uani 1 1 d . . . . .
H9 H 0.573501 0.949160 0.434664 0.047 Uiso 1 1 calc R U . . .
C6 C 0.73212(16) 0.4132(4) 0.7027(2) 0.0293(5) Uani 1 1 d . . . . .
C7 C 0.58973(16) 0.7609(4) 0.6102(2) 0.0285(5) Uani 1 1 d . . . . .
C1 C 0.69363(16) 0.6320(4) 0.6162(2) 0.0281(5) Uani 1 1 d . . . . .
C2 C 0.75884(18) 0.7374(4) 0.5434(2) 0.0344(5) Uani 1 1 d . . . . .
H2 H 0.733949 0.882565 0.487185 0.041 Uiso 1 1 calc R U . . .
C5 C 0.83550(18) 0.3123(5) 0.7118(3) 0.0384(6) Uani 1 1 d . . . . .
H5 H 0.862579 0.168779 0.768779 0.046 Uiso 1 1 calc R U . . .
C3 C 0.85896(19) 0.6326(5) 0.5526(3) 0.0417(6) Uani 1 1 d . . . . .
H3 H 0.900164 0.703527 0.501530 0.050 Uiso 1 1 calc R U . . .
C4 C 0.89666(18) 0.4201(5) 0.6392(3) 0.0442(6) Uani 1 1 d . . . . .
H4 H 0.964689 0.349640 0.647985 0.053 Uiso 1 1 calc R U . . .
H10A H 0.608(3) 0.346(7) 0.765(4) 0.070(10) Uiso 1 1 d . . . . .
H10B H 0.700(2) 0.148(6) 0.815(3) 0.056(8) Uiso 1 1 d . . . . .

loop_
_atom_site_aniso_label
_atom_site_aniso_U_11
_atom_site_aniso_U_22
_atom_site_aniso_U_33
_atom_site_aniso_U_23
_atom_site_aniso_U_13
_atom_site_aniso_U_12
N10 0.0417(11) 0.0334(11) 0.0419(11) 0.0059(9) 0.0193(9) 0.0030(9)
O8 0.0414(9) 0.0509(11) 0.0454(10) 0.0160(8) 0.0258(8) 0.0145(8)
N9 0.0388(10) 0.0525(13) 0.0275(9) 0.0088(9) 0.0152(7) 0.0206(9)
C6 0.0298(10) 0.0283(10) 0.0275(10) -0.0044(8) 0.0079(8) 0.0003(8)
C7 0.0291(10) 0.0289(11) 0.0265(10) -0.0007(8) 0.0091(8) 0.0022(8)
C1 0.0267(10) 0.0304(10) 0.0259(10) -0.0022(8) 0.0084(8) 0.0016(8)
C2 0.0338(11) 0.0366(12) 0.0335(11) 0.0019(9) 0.0132(9) 0.0014(9)
C5 0.0336(11) 0.0363(12) 0.0429(13) 0.0018(10) 0.0114(9) 0.0083(9)
C3 0.0358(12) 0.0485(14) 0.0468(14) -0.0025(12) 0.0222(10) -0.0031(10)
C4 0.0286(11) 0.0497(15) 0.0541(15) -0.0018(12) 0.0152(10) 0.0066(10)

loop_
_atom_type_symbol
_atom_type_description
_atom_type_scat_dispersion_real
_atom_type_scat_dispersion_imag
_atom_type_scat_source
C C 0.0033 0.0016 'International Tables Vol C Tables 4.2.6.8 and 6.1.1.4'
H H 0.0000 0.0000 'International Tables Vol C Tables 4.2.6.8 and 6.1.1.4'
N N 0.0061 0.0033 'International Tables Vol C Tables 4.2.6.8 and 6.1.1.4'
O O 0.0106 0.0060 'International Tables Vol C Tables 4.2.6.8 and 6.1.1.4'

loop_
_geom_angle_atom_site_label_1
_geom_angle_atom_site_label_2
_geom_angle_atom_site_label_3
_geom_angle
_geom_angle_site_symmetry_1
_geom_angle_site_symmetry_3
_geom_angle_publ_flag
C6 N10 H10A 119(2) . . ?
C6 N10 H10B 116.2(19) . . ?
H10A N10 H10B 122(3) . . ?
N9 N9 H9 120.1 3_676 . ?
C7 N9 N9 119.7(2) . 3_676 ?
C7 N9 H9 120.1 . . ?
N10 C6 C1 123.64(19) . . ?
N10 C6 C5 118.5(2) . . ?
C1 C6 C5 117.8(2) . . ?
O8 C7 N9 120.05(19) . . ?
O8 C7 C1 122.79(19) . . ?
N9 C7 C1 117.04(18) . . ?
C6 C1 C7 121.06(18) . . ?
C2 C1 C6 118.84(18) . . ?
C2 C1 C7 119.96(19) . . ?
C1 C2 H2 118.9 . . ?
C3 C2 C1 122.1(2) . . ?
C3 C2 H2 118.9 . . ?
C6 C5 H5 119.2 . . ?
C4 C5 C6 121.6(2) . . ?
C4 C5 H5 119.2 . . ?
C2 C3 H3 120.7 . . ?
C2 C3 C4 118.6(2) . . ?
C4 C3 H3 120.7 . . ?
C5 C4 C3 120.9(2) . . ?
C5 C4 H4 119.5 . . ?
C3 C4 H4 119.5 . . ?

loop_
_geom_bond_atom_site_label_1
_geom_bond_atom_site_label_2
_geom_bond_distance
_geom_bond_site_symmetry_2
_geom_bond_publ_flag
N10 C6 1.363(3) . ?
N10 H10A 0.88(4) . ?
N10 H10B 0.87(3) . ?
O8 C7 1.236(3) . ?
N9 N9 1.389(3) 3_676 ?
N9 H9 0.8600 . ?
N9 C7 1.334(3) . ?
C6 C1 1.411(3) . ?
C6 C5 1.412(3) . ?
C7 C1 1.489(3) . ?
C1 C2 1.400(3) . ?
C2 H2 0.9300 . ?
C2 C3 1.381(3) . ?
C5 H5 0.9300 . ?
C5 C4 1.364(3) . ?
C3 H3 0.9300 . ?
C3 C4 1.383(4) . ?
C4 H4 0.9300 . ?

loop_
_geom_torsion_atom_site_label_1
_geom_torsion_atom_site_label_2
_geom_torsion_atom_site_label_3
_geom_torsion_atom_site_label_4
_geom_torsion
_geom_torsion_site_symmetry_1
_geom_torsion_site_symmetry_2
_geom_torsion_site_symmetry_3
_geom_torsion_site_symmetry_4
_geom_torsion_publ_flag
N10 C6 C1 C7 3.7(3) . . . . ?
N10 C6 C1 C2 179.4(2) . . . . ?
N10 C6 C5 C4 -179.5(2) . . . . ?
O8 C7 C1 C6 18.8(3) . . . . ?
O8 C7 C1 C2 -156.8(2) . . . . ?
N9 N9 C7 O8 1.8(4) 3_676 . . . ?
N9 N9 C7 C1 -174.4(2) 3_676 . . . ?
N9 C7 C1 C6 -165.13(19) . . . . ?
N9 C7 C1 C2 19.3(3) . . . . ?
C6 C1 C2 C3 0.6(3) . . . . ?
C6 C5 C4 C3 -0.4(4) . . . . ?
C7 C1 C2 C3 176.3(2) . . . . ?
C1 C6 C5 C4 -0.4(3) . . . . ?
C1 C2 C3 C4 -1.5(4) . . . . ?
C2 C3 C4 C5 1.4(4) . . . . ?
C5 C6 C1 C7 -175.33(19) . . . . ?
C5 C6 C1 C2 0.3(3) . . . . ?
